data_1571817
loop_
_publ_author_name
'Wang, Han'
'Xun, Shan-Shan'
'Yu, Chang-Bin'
'Zhou, Yong-Gui'

_publ_section_title
;
 Palladium-catalyzed asymmetric hydrogenation of lactones under base-free
 conditions.
;
_journal_issue 28
_journal_name_full 'Chemical science'
_journal_page_first 11038
_journal_page_last 11042
_journal_paper_doi 10.1039/d4sc01890g
_journal_volume 15
_journal_year 2024
_chemical_formula_sum 'C19 H18 O4'
_chemical_formula_weight 310.33
_space_group_crystal_system triclinic
_space_group_IT_number 2
_space_group_name_Hall '-P 1'
_space_group_name_H-M_alt 'P -1'
_atom_sites_solution_hydrogens geom
_audit_creation_method SHELXL-2013
_audit_update_record
;
2023-03-09 deposited with the CCDC.	2024-06-11 downloaded from the CCDC.
;
_cell_angle_alpha 82.2410(10)
_cell_angle_beta 70.296(2)
_cell_angle_gamma 66.5120(10)
_cell_formula_units_Z 2
_cell_length_a 8.2353(3)
_cell_length_b 9.8484(4)
_cell_length_c 11.7427(5)
_cell_measurement_reflns_used 9914
_cell_measurement_temperature 293(2)
_cell_measurement_theta_max 140.167
_cell_measurement_theta_min 7.997
_cell_volume 822.33(6)
_computing_cell_refinement 'Bruker SAINT'
_computing_data_collection 'Bruker APEX2'
_computing_data_reduction 'Bruker SAINT'
_computing_molecular_graphics 'Bruker SHELXTL'
_computing_publication_material 'Bruker SHELXTL'
_computing_structure_refinement 'SHELXL-2013 (Sheldrick, 2013)'
_computing_structure_solution 'SHELXS-97 (Sheldrick 2008)'
_diffrn_ambient_temperature 293(2)
_diffrn_measured_fraction_theta_full 0.964
_diffrn_measured_fraction_theta_max 0.968
_diffrn_measurement_device_type 'Bruker APEX-II CCD'
_diffrn_measurement_method '\f and \w scans'
_diffrn_radiation_type CuK\a
_diffrn_radiation_wavelength 1.54178
_diffrn_reflns_av_R_equivalents 0.0623
_diffrn_reflns_av_unetI/netI 0.0303
_diffrn_reflns_Laue_measured_fraction_full 0.964
_diffrn_reflns_Laue_measured_fraction_max 0.968
_diffrn_reflns_limit_h_max 9
_diffrn_reflns_limit_h_min -9
_diffrn_reflns_limit_k_max 11
_diffrn_reflns_limit_k_min -11
_diffrn_reflns_limit_l_max 14
_diffrn_reflns_limit_l_min -14
_diffrn_reflns_number 28232
_diffrn_reflns_point_group_measured_fraction_full 0.964
_diffrn_reflns_point_group_measured_fraction_max 0.968
_diffrn_reflns_theta_full 67.679
_diffrn_reflns_theta_max 67.492
_diffrn_reflns_theta_min 3.999
_exptl_absorpt_coefficient_mu 0.714
_exptl_absorpt_correction_T_max 0.7456
_exptl_absorpt_correction_T_min 0.5300
_exptl_absorpt_correction_type multi-scan
_exptl_absorpt_process_details sadabs
_exptl_crystal_colour colorless
_exptl_crystal_density_diffrn 1.253
_exptl_crystal_description prismatic
_exptl_crystal_F_000 328
_exptl_crystal_size_max 0.200
_exptl_crystal_size_mid 0.150
_exptl_crystal_size_min 0.120
_refine_diff_density_max 0.209
_refine_diff_density_min -0.127
_refine_diff_density_rms 0.028
_refine_ls_extinction_coef 0.059(11)
_refine_ls_extinction_expression Fc^*^=kFc[1+0.001xFc^2^\l^3^/sin(2\q)]^-1/4^
_refine_ls_extinction_method SHELXL
_refine_ls_goodness_of_fit_ref 1.046
_refine_ls_hydrogen_treatment constr
_refine_ls_matrix_type full
_refine_ls_number_parameters 210
_refine_ls_number_reflns 2856
_refine_ls_number_restraints 0
_refine_ls_restrained_S_all 1.046
_refine_ls_R_factor_all 0.0505
_refine_ls_R_factor_gt 0.0489
_refine_ls_shift/su_max 0.000
_refine_ls_shift/su_mean 0.000
_refine_ls_structure_factor_coef Fsqd
_refine_ls_weighting_details 'w=1/[\s^2^(Fo^2^)+(0.0724P)^2^+0.1431P] where P=(Fo^2^+2Fc^2^)/3'
_refine_ls_weighting_scheme calc
_refine_ls_wR_factor_gt 0.1336
_refine_ls_wR_factor_ref 0.1352
_reflns_Friedel_coverage 0.000
_reflns_number_gt 2706
_reflns_number_total 2856
_reflns_threshold_expression 'I > 2\s(I)'
_cod_data_source_file d4sc01890g2.cif
_cod_data_source_block cu_d8v23127_0m
_cod_depositor_comments 'Adding full bibliography for 1571816--1571817.cif.'
_cod_database_code 1571817
_shelx_space_group_comment
; 
The symmetry employed for this shelxl refinement is uniquely defined 
by the following loop, which should always be used as a source of 
symmetry information in preference to the above space-group names. 
They are only intended as comments. 
;
_shelx_estimated_absorpt_t_min 0.870
_shelx_estimated_absorpt_t_max 0.919
_shelxl_version_number 2013-4

loop_
_space_group_symop_operation_xyz
'x, y, z'
'-x, -y, -z'

loop_
_atom_site_label
_atom_site_type_symbol
_atom_site_fract_x
_atom_site_fract_y
_atom_site_fract_z
_atom_site_U_iso_or_equiv
_atom_site_adp_type
_atom_site_occupancy
_atom_site_site_symmetry_order
_atom_site_calc_flag
_atom_site_refinement_flags_posn
_atom_site_refinement_flags_adp
_atom_site_refinement_flags_occupancy
_atom_site_disorder_assembly
_atom_site_disorder_group
O1 O 0.16191(16) 0.35791(14) 0.53114(9) 0.0683(4) Uani 1 1 d . . . . .
O2 O 0.30122(16) 0.50844(13) 0.43802(9) 0.0625(3) Uani 1 1 d . . . . .
O3 O 0.52880(16) 0.22119(15) 0.15223(9) 0.0743(4) Uani 1 1 d . . . . .
O4 O 0.53066(15) 0.17786(13) 0.34324(10) 0.0697(4) Uani 1 1 d . . . . .
C1 C 0.2337(2) 0.40428(17) 0.43587(12) 0.0549(4) Uani 1 1 d . . . . .
C2 C 0.25369(19) 0.35529(16) 0.31214(11) 0.0500(4) Uani 1 1 d . . . . .
C3 C 0.2176(2) 0.49017(16) 0.22873(12) 0.0524(4) Uani 1 1 d . . . . .
H3A H 0.2437 0.4584 0.1476 0.063 Uiso 1 1 calc R U . . .
H3B H 0.0877 0.5560 0.2574 0.063 Uiso 1 1 calc R U . . .
C4 C 0.33919(19) 0.57059(15) 0.22654(12) 0.0513(4) Uani 1 1 d . . . . .
C5 C 0.3799(2) 0.57356(16) 0.33096(13) 0.0545(4) Uani 1 1 d . . . . .
C6 C 0.4924(2) 0.64270(19) 0.33746(16) 0.0677(5) Uani 1 1 d . . . . .
H6 H 0.5163 0.6436 0.4093 0.081 Uiso 1 1 calc R U . . .
C7 C 0.5692(3) 0.71096(19) 0.23453(18) 0.0727(5) Uani 1 1 d . . . . .
H7 H 0.6463 0.7578 0.2368 0.087 Uiso 1 1 calc R U . . .
C8 C 0.5321(3) 0.70992(18) 0.12875(16) 0.0677(4) Uani 1 1 d . . . . .
H8 H 0.5842 0.7560 0.0599 0.081 Uiso 1 1 calc R U . . .
C9 C 0.4184(2) 0.64094(17) 0.12481(14) 0.0581(4) Uani 1 1 d . . . . .
H9 H 0.3937 0.6412 0.0531 0.070 Uiso 1 1 calc R U . . .
C10 C 0.1175(2) 0.27555(18) 0.33060(13) 0.0581(4) Uani 1 1 d . . . . .
H10A H 0.1599 0.1837 0.3738 0.070 Uiso 1 1 calc R U . . .
H10B H -0.0044 0.3372 0.3815 0.070 Uiso 1 1 calc R U . . .
C11 C 0.09690(19) 0.24071(15) 0.21653(12) 0.0512(4) Uani 1 1 d . . . . .
C12 C -0.0337(2) 0.34340(18) 0.16694(16) 0.0651(4) Uani 1 1 d . . . . .
H12 H -0.1071 0.4352 0.2040 0.078 Uiso 1 1 calc R U . . .
C13 C -0.0572(3) 0.3127(2) 0.06394(19) 0.0795(5) Uani 1 1 d . . . . .
H13 H -0.1451 0.3838 0.0319 0.095 Uiso 1 1 calc R U . . .
C14 C 0.0479(3) 0.1785(3) 0.00885(17) 0.0811(6) Uani 1 1 d . . . . .
H14 H 0.0314 0.1578 -0.0605 0.097 Uiso 1 1 calc R U . . .
C15 C 0.1775(3) 0.0743(2) 0.05579(17) 0.0772(5) Uani 1 1 d . . . . .
H15 H 0.2493 -0.0174 0.0182 0.093 Uiso 1 1 calc R U . . .
C16 C 0.2025(2) 0.10460(17) 0.15923(15) 0.0628(4) Uani 1 1 d . . . . .
H16 H 0.2910 0.0330 0.1905 0.075 Uiso 1 1 calc R U . . .
C17 C 0.4537(2) 0.24512(16) 0.25810(12) 0.0531(4) Uani 1 1 d . . . . .
C18 C 0.7199(3) 0.0674(2) 0.30345(19) 0.0834(6) Uani 1 1 d . . . . .
H18A H 0.7993 0.1078 0.2399 0.100 Uiso 1 1 calc R U . . .
H18B H 0.7205 -0.0190 0.2720 0.100 Uiso 1 1 calc R U . . .
C19 C 0.7880(4) 0.0266(4) 0.4081(3) 0.1287(11) Uani 1 1 d . . . . .
H19A H 0.9166 -0.0391 0.3829 0.193 Uiso 1 1 calc R U . . .
H19B H 0.7160 -0.0220 0.4671 0.193 Uiso 1 1 calc R U . . .
H19C H 0.7763 0.1141 0.4429 0.193 Uiso 1 1 calc R U . . .

loop_
_atom_site_aniso_label
_atom_site_aniso_U_11
_atom_site_aniso_U_22
_atom_site_aniso_U_33
_atom_site_aniso_U_23
_atom_site_aniso_U_13
_atom_site_aniso_U_12
O1 0.0733(7) 0.0858(8) 0.0383(6) 0.0013(5) -0.0151(5) -0.0247(6)
O2 0.0750(7) 0.0761(7) 0.0429(6) -0.0057(5) -0.0247(5) -0.0280(6)
O3 0.0654(7) 0.0955(9) 0.0472(6) -0.0138(5) -0.0102(5) -0.0175(6)
O4 0.0612(7) 0.0750(7) 0.0543(6) 0.0010(5) -0.0206(5) -0.0054(5)
C1 0.0536(8) 0.0642(9) 0.0409(7) -0.0031(6) -0.0183(6) -0.0126(7)
C2 0.0523(8) 0.0596(8) 0.0370(7) -0.0026(5) -0.0161(5) -0.0174(6)
C3 0.0576(8) 0.0623(8) 0.0401(7) -0.0007(6) -0.0210(6) -0.0204(6)
C4 0.0538(8) 0.0524(7) 0.0467(7) -0.0048(6) -0.0198(6) -0.0143(6)
C5 0.0594(8) 0.0561(8) 0.0472(7) -0.0051(6) -0.0214(6) -0.0154(6)
C6 0.0776(10) 0.0676(10) 0.0702(10) -0.0082(8) -0.0402(9) -0.0232(8)
C7 0.0758(11) 0.0649(10) 0.0906(12) -0.0019(9) -0.0344(9) -0.0324(8)
C8 0.0740(10) 0.0604(9) 0.0721(10) 0.0041(7) -0.0248(8) -0.0284(8)
C9 0.0672(9) 0.0559(8) 0.0526(8) 0.0013(6) -0.0232(7) -0.0213(7)
C10 0.0581(8) 0.0686(9) 0.0465(8) -0.0012(6) -0.0131(6) -0.0249(7)
C11 0.0490(7) 0.0534(8) 0.0514(8) -0.0018(6) -0.0150(6) -0.0198(6)
C12 0.0618(9) 0.0578(9) 0.0804(11) -0.0035(7) -0.0332(8) -0.0174(7)
C13 0.0893(13) 0.0876(13) 0.0890(13) 0.0150(10) -0.0561(11) -0.0423(10)
C14 0.0983(14) 0.1092(15) 0.0635(10) -0.0049(10) -0.0299(10) -0.0615(13)
C15 0.0786(11) 0.0774(11) 0.0781(11) -0.0267(9) -0.0096(9) -0.0360(9)
C16 0.0584(9) 0.0551(8) 0.0718(10) -0.0056(7) -0.0191(7) -0.0174(7)
C17 0.0554(8) 0.0606(8) 0.0436(7) -0.0046(6) -0.0155(6) -0.0208(6)
C18 0.0620(10) 0.0764(11) 0.0916(13) -0.0035(10) -0.0229(9) -0.0059(9)
C19 0.0856(15) 0.148(2) 0.1126(19) 0.0418(17) -0.0424(14) -0.0077(15)

loop_
_atom_type_symbol
_atom_type_description
_atom_type_scat_dispersion_real
_atom_type_scat_dispersion_imag
_atom_type_scat_source
C C 0.0181 0.0091 'International Tables Vol C Tables 4.2.6.8 and 6.1.1.4'
H H 0.0000 0.0000 'International Tables Vol C Tables 4.2.6.8 and 6.1.1.4'
O O 0.0492 0.0322 'International Tables Vol C Tables 4.2.6.8 and 6.1.1.4'

loop_
_geom_angle_atom_site_label_1
_geom_angle_atom_site_label_2
_geom_angle_atom_site_label_3
_geom_angle
_geom_angle_site_symmetry_1
_geom_angle_site_symmetry_3
_geom_angle_publ_flag
C1 O2 C5 121.40(11) . . ?
C17 O4 C18 116.98(13) . . ?
O1 C1 O2 117.63(13) . . ?
O1 C1 C2 124.93(14) . . ?
O2 C1 C2 117.44(12) . . ?
C1 C2 C3 109.28(12) . . ?
C1 C2 C17 108.45(11) . . ?
C3 C2 C17 108.89(11) . . ?
C1 C2 C10 108.28(11) . . ?
C3 C2 C10 113.05(11) . . ?
C17 C2 C10 108.80(12) . . ?
C4 C3 C2 109.86(11) . . ?
C4 C3 H3A 109.7 . . ?
C2 C3 H3A 109.7 . . ?
C4 C3 H3B 109.7 . . ?
C2 C3 H3B 109.7 . . ?
H3A C3 H3B 108.2 . . ?
C5 C4 C9 117.21(14) . . ?
C5 C4 C3 118.49(13) . . ?
C9 C4 C3 124.28(12) . . ?
C6 C5 C4 122.81(14) . . ?
C6 C5 O2 116.70(13) . . ?
C4 C5 O2 120.46(13) . . ?
C5 C6 C7 118.41(15) . . ?
C5 C6 H6 120.8 . . ?
C7 C6 H6 120.8 . . ?
C8 C7 C6 120.41(15) . . ?
C8 C7 H7 119.8 . . ?
C6 C7 H7 119.8 . . ?
C9 C8 C7 120.07(16) . . ?
C9 C8 H8 120.0 . . ?
C7 C8 H8 120.0 . . ?
C8 C9 C4 121.10(14) . . ?
C8 C9 H9 119.5 . . ?
C4 C9 H9 119.5 . . ?
C11 C10 C2 115.37(11) . . ?
C11 C10 H10A 108.4 . . ?
C2 C10 H10A 108.4 . . ?
C11 C10 H10B 108.4 . . ?
C2 C10 H10B 108.4 . . ?
H10A C10 H10B 107.5 . . ?
C12 C11 C16 117.53(14) . . ?
C12 C11 C10 120.50(14) . . ?
C16 C11 C10 121.94(14) . . ?
C13 C12 C11 121.44(16) . . ?
C13 C12 H12 119.3 . . ?
C11 C12 H12 119.3 . . ?
C14 C13 C12 120.22(18) . . ?
C14 C13 H13 119.9 . . ?
C12 C13 H13 119.9 . . ?
C13 C14 C15 119.84(16) . . ?
C13 C14 H14 120.1 . . ?
C15 C14 H14 120.1 . . ?
C14 C15 C16 120.26(17) . . ?
C14 C15 H15 119.9 . . ?
C16 C15 H15 119.9 . . ?
C15 C16 C11 120.71(16) . . ?
C15 C16 H16 119.6 . . ?
C11 C16 H16 119.6 . . ?
O3 C17 O4 124.44(14) . . ?
O3 C17 C2 123.89(13) . . ?
O4 C17 C2 111.66(11) . . ?
O4 C18 C19 107.66(17) . . ?
O4 C18 H18A 110.2 . . ?
C19 C18 H18A 110.2 . . ?
O4 C18 H18B 110.2 . . ?
C19 C18 H18B 110.2 . . ?
H18A C18 H18B 108.5 . . ?
C18 C19 H19A 109.5 . . ?
C18 C19 H19B 109.5 . . ?
H19A C19 H19B 109.5 . . ?
C18 C19 H19C 109.5 . . ?
H19A C19 H19C 109.5 . . ?
H19B C19 H19C 109.5 . . ?

loop_
_geom_bond_atom_site_label_1
_geom_bond_atom_site_label_2
_geom_bond_distance
_geom_bond_site_symmetry_2
_geom_bond_publ_flag
O1 C1 1.2003(18) . ?
O2 C1 1.3541(19) . ?
O2 C5 1.4056(18) . ?
O3 C17 1.1950(17) . ?
O4 C17 1.3245(18) . ?
O4 C18 1.458(2) . ?
C1 C2 1.5282(18) . ?
C2 C3 1.5306(19) . ?
C2 C17 1.533(2) . ?
C2 C10 1.554(2) . ?
C3 C4 1.497(2) . ?
C3 H3A 0.9700 . ?
C3 H3B 0.9700 . ?
C4 C5 1.3826(19) . ?
C4 C9 1.394(2) . ?
C5 C6 1.376(2) . ?
C6 C7 1.385(3) . ?
C6 H6 0.9300 . ?
C7 C8 1.378(2) . ?
C7 H7 0.9300 . ?
C8 C9 1.374(2) . ?
C8 H8 0.9300 . ?
C9 H9 0.9300 . ?
C10 C11 1.505(2) . ?
C10 H10A 0.9700 . ?
C10 H10B 0.9700 . ?
C11 C12 1.384(2) . ?
C11 C16 1.388(2) . ?
C12 C13 1.377(2) . ?
C12 H12 0.9300 . ?
C13 C14 1.362(3) . ?
C13 H13 0.9300 . ?
C14 C15 1.367(3) . ?
C14 H14 0.9300 . ?
C15 C16 1.386(2) . ?
C15 H15 0.9300 . ?
C16 H16 0.9300 . ?
C18 C19 1.462(3) . ?
C18 H18A 0.9700 . ?
C18 H18B 0.9700 . ?
C19 H19A 0.9600 . ?
C19 H19B 0.9600 . ?
C19 H19C 0.9600 . ?

loop_
_geom_hbond_atom_site_label_D
_geom_hbond_atom_site_label_H
_geom_hbond_atom_site_label_A
_geom_hbond_distance_DH
_geom_hbond_distance_HA
_geom_hbond_distance_DA
_geom_hbond_angle_DHA
_geom_hbond_site_symmetry_A
C6 H6 O2 0.93 2.65 3.464(2) 146.8 2_666

loop_
_geom_torsion_atom_site_label_1
_geom_torsion_atom_site_label_2
_geom_torsion_atom_site_label_3
_geom_torsion_atom_site_label_4
_geom_torsion
_geom_torsion_site_symmetry_1
_geom_torsion_site_symmetry_2
_geom_torsion_site_symmetry_3
_geom_torsion_site_symmetry_4
_geom_torsion_publ_flag
C5 O2 C1 O1 -177.12(12) . . . . ?
C5 O2 C1 C2 2.53(19) . . . . ?
O1 C1 C2 C3 140.31(15) . . . . ?
O2 C1 C2 C3 -39.31(17) . . . . ?
O1 C1 C2 C17 -101.12(16) . . . . ?
O2 C1 C2 C17 79.26(15) . . . . ?
O1 C1 C2 C10 16.78(19) . . . . ?
O2 C1 C2 C10 -162.84(12) . . . . ?
C1 C2 C3 C4 52.98(15) . . . . ?
C17 C2 C3 C4 -65.31(14) . . . . ?
C10 C2 C3 C4 173.64(11) . . . . ?
C2 C3 C4 C5 -34.11(17) . . . . ?
C2 C3 C4 C9 144.50(14) . . . . ?
C9 C4 C5 C6 0.3(2) . . . . ?
C3 C4 C5 C6 179.05(14) . . . . ?
C9 C4 C5 O2 178.29(12) . . . . ?
C3 C4 C5 O2 -3.0(2) . . . . ?
C1 O2 C5 C6 -161.18(14) . . . . ?
C1 O2 C5 C4 20.8(2) . . . . ?
C4 C5 C6 C7 -0.6(2) . . . . ?
O2 C5 C6 C7 -178.62(14) . . . . ?
C5 C6 C7 C8 0.4(3) . . . . ?
C6 C7 C8 C9 0.0(3) . . . . ?
C7 C8 C9 C4 -0.3(2) . . . . ?
C5 C4 C9 C8 0.1(2) . . . . ?
C3 C4 C9 C8 -178.53(14) . . . . ?
C1 C2 C10 C11 170.89(12) . . . . ?
C3 C2 C10 C11 49.66(17) . . . . ?
C17 C2 C10 C11 -71.44(15) . . . . ?
C2 C10 C11 C12 -87.80(17) . . . . ?
C2 C10 C11 C16 94.15(17) . . . . ?
C16 C11 C12 C13 -0.6(2) . . . . ?
C10 C11 C12 C13 -178.75(15) . . . . ?
C11 C12 C13 C14 0.6(3) . . . . ?
C12 C13 C14 C15 -0.3(3) . . . . ?
C13 C14 C15 C16 0.0(3) . . . . ?
C14 C15 C16 C11 -0.1(3) . . . . ?
C12 C11 C16 C15 0.4(2) . . . . ?
C10 C11 C16 C15 178.46(14) . . . . ?
C18 O4 C17 O3 0.0(2) . . . . ?
C18 O4 C17 C2 178.56(14) . . . . ?
C1 C2 C17 O3 -156.64(15) . . . . ?
C3 C2 C17 O3 -37.82(19) . . . . ?
C10 C2 C17 O3 85.79(18) . . . . ?
C1 C2 C17 O4 24.75(17) . . . . ?
C3 C2 C17 O4 143.56(12) . . . . ?
C10 C2 C17 O4 -92.82(14) . . . . ?
C17 O4 C18 C19 170.5(2) . . . . ?
